data_7247050
loop_
_publ_author_name
'Gogoi, Gayatri'
'Sarma, Rupam J.'

_publ_section_title
;
 Effect of twisted molecular geometry on the solid-state emissions of an
 anthracene fluorophore
;
_journal_issue 32
_journal_name_full CrystEngComm
_journal_page_first 4582
_journal_page_last 4591
_journal_paper_doi 10.1039/D3CE00481C
_journal_volume 25
_journal_year 2023
_chemical_formula_moiety 'C22 H16 N2 O2'
_chemical_formula_sum 'C22 H16 N2 O2'
_chemical_formula_weight 340.36
_space_group_crystal_system triclinic
_space_group_IT_number 2
_space_group_name_Hall '-P 1'
_space_group_name_H-M_alt 'P -1'
_atom_sites_solution_hydrogens mixed
_audit_creation_method SHELXL-2016/6
_audit_update_record
;
2023-05-09 deposited with the CCDC.	2023-07-14 downloaded from the CCDC.
;
_cell_angle_alpha 77.424(5)
_cell_angle_beta 86.116(4)
_cell_angle_gamma 67.045(4)
_cell_formula_units_Z 4
_cell_length_a 11.3394(8)
_cell_length_b 11.3450(8)
_cell_length_c 14.9825(10)
_cell_measurement_reflns_used 4035
_cell_measurement_temperature 296(2)
_cell_measurement_theta_max 26.45
_cell_measurement_theta_min 2.18
_cell_volume 1731.9(2)
_computing_cell_refinement 'Bruker SAINT'
_computing_data_collection 'Bruker APEX2'
_computing_data_reduction 'Bruker SAINT'
_computing_molecular_graphics 'Bruker SHELXTL'
_computing_publication_material 'Bruker SHELXTL'
_computing_structure_refinement 'SHELXL-2016/6 (Sheldrick, 2016)'
_computing_structure_solution 'SHELXL-2016/6 (Sheldrick, 2016)'
_diffrn_ambient_temperature 296(2)
_diffrn_measured_fraction_theta_full 0.997
_diffrn_measured_fraction_theta_max 0.987
_diffrn_measurement_device_type 'Bruker APEX-II CCD'
_diffrn_measurement_method '\f and \w scans'
_diffrn_radiation_type MoK\a
_diffrn_radiation_wavelength 0.71073
_diffrn_reflns_av_R_equivalents 0.0698
_diffrn_reflns_av_unetI/netI 0.0767
_diffrn_reflns_Laue_measured_fraction_full 0.997
_diffrn_reflns_Laue_measured_fraction_max 0.987
_diffrn_reflns_limit_h_max 14
_diffrn_reflns_limit_h_min -14
_diffrn_reflns_limit_k_max 14
_diffrn_reflns_limit_k_min -14
_diffrn_reflns_limit_l_max 17
_diffrn_reflns_limit_l_min -18
_diffrn_reflns_number 27578
_diffrn_reflns_point_group_measured_fraction_full 0.997
_diffrn_reflns_point_group_measured_fraction_max 0.987
_diffrn_reflns_theta_full 25.242
_diffrn_reflns_theta_max 26.596
_diffrn_reflns_theta_min 1.393
_diffrn_source 'fine-focus sealed tube'
_exptl_absorpt_coefficient_mu 0.085
_exptl_absorpt_correction_type multi-scan
_exptl_absorpt_process_details 'Bruker AXS SADABS program'
_exptl_crystal_colour yellow
_exptl_crystal_density_diffrn 1.305
_exptl_crystal_description block
_exptl_crystal_F_000 712
_exptl_crystal_size_max 0.190
_exptl_crystal_size_mid 0.160
_exptl_crystal_size_min 0.110
_exptl_transmission_factor_max 0.990
_exptl_transmission_factor_min 0.983
_refine_diff_density_max 0.275
_refine_diff_density_min -0.314
_refine_diff_density_rms 0.086
_refine_ls_extinction_coef 0.033(4)
_refine_ls_extinction_expression Fc^*^=kFc[1+0.001xFc^2^\l^3^/sin(2\q)]^-1/4^
_refine_ls_extinction_method 'SHELXL-2016/6 (Sheldrick 2016)'
_refine_ls_goodness_of_fit_ref 1.061
_refine_ls_hydrogen_treatment mixed
_refine_ls_matrix_type full
_refine_ls_number_parameters 486
_refine_ls_number_reflns 7160
_refine_ls_number_restraints 0
_refine_ls_restrained_S_all 1.061
_refine_ls_R_factor_all 0.1413
_refine_ls_R_factor_gt 0.0723
_refine_ls_shift/su_max 0.000
_refine_ls_shift/su_mean 0.000
_refine_ls_structure_factor_coef Fsqd
_refine_ls_weighting_details 'w=1/[\s^2^(Fo^2^)+(0.0965P)^2^+0.2359P] where P=(Fo^2^+2Fc^2^)/3'
_refine_ls_weighting_scheme calc
_refine_ls_wR_factor_gt 0.1724
_refine_ls_wR_factor_ref 0.2116
_reflns_Friedel_coverage 0.000
_reflns_number_gt 3805
_reflns_number_total 7160
_reflns_threshold_expression 'I > 2\s(I)'
_cod_data_source_file d3ce00481c2.cif
_cod_data_source_block tri
_cod_depositor_comments
;
Adding full bibliography for 7247048--7247050.cif.

2024-06-28
Z value and formula fixed to values more according to usual
chemical conventions.                 miguel
;
_cod_original_formula_sum 'C44 H32 N4 O4'
_cod_original_formula_weight 680.73
_cod_original_formula_moiety 'C44 H32 N4 O4'
_cod_original_formula_units_Z 2
_cod_database_code 7247050
_shelx_shelxl_version_number 2016/6
_shelx_space_group_comment
;
The symmetry employed for this shelxl refinement is uniquely defined
by the following loop, which should always be used as a source of
symmetry information in preference to the above space-group names.
They are only intended as comments.
;
_shelx_estimated_absorpt_t_min 0.984
_shelx_estimated_absorpt_t_max 0.991
_exptl_absorpt_special_details 'Sheldrick,G.M.,2015,University of gottingen'

loop_
_space_group_symop_operation_xyz
'x, y, z'
'-x, -y, -z'

loop_
_atom_site_label
_atom_site_type_symbol
_atom_site_fract_x
_atom_site_fract_y
_atom_site_fract_z
_atom_site_U_iso_or_equiv
_atom_site_adp_type
_atom_site_occupancy
_atom_site_site_symmetry_order
_atom_site_calc_flag
_atom_site_refinement_flags_posn
_atom_site_refinement_flags_adp
_atom_site_refinement_flags_occupancy
_atom_site_disorder_assembly
_atom_site_disorder_group
C1 C 0.1493(3) 0.8809(3) 0.2649(2) 0.0450(7) Uani 1 1 d . . . . .
C2 C 0.2601(3) 0.7708(3) 0.2628(2) 0.0459(7) Uani 1 1 d . . . . .
H2 H 0.277987 0.733488 0.211457 0.055 Uiso 1 1 calc R U . . .
C3 C 0.3434(3) 0.7169(3) 0.33705(19) 0.0424(7) Uani 1 1 d . . . . .
H3 H 0.418738 0.644700 0.334812 0.051 Uiso 1 1 calc R U . . .
C4 C 0.3162(2) 0.7692(3) 0.41497(19) 0.0419(7) Uani 1 1 d . . . . .
C5 C 0.2044(3) 0.8780(3) 0.4166(2) 0.0555(8) Uani 1 1 d . . . . .
H5 H 0.184830 0.913446 0.468767 0.067 Uiso 1 1 calc R U . . .
C6 C 0.1223(3) 0.9341(3) 0.3424(2) 0.0569(9) Uani 1 1 d . . . . .
H6 H 0.048403 1.008119 0.344061 0.068 Uiso 1 1 calc R U . . .
C7 C 0.3976(3) 0.7076(3) 0.4985(2) 0.0458(7) Uani 1 1 d . . . . .
C8 C 0.7248(3) 0.5634(3) 0.5497(2) 0.0534(8) Uani 1 1 d . . . . .
H8 H 0.777752 0.514059 0.600377 0.064 Uiso 1 1 calc R U . . .
C9 C 0.7898(3) 0.6018(3) 0.4663(2) 0.0502(8) Uani 1 1 d . . . . .
C10 C 0.7673(3) 0.7355(3) 0.4318(2) 0.0551(8) Uani 1 1 d . . . . .
C11 C 0.6840(3) 0.8366(3) 0.4752(3) 0.0658(9) Uani 1 1 d . . . . .
H11 H 0.641809 0.815379 0.527863 0.079 Uiso 1 1 calc R U . . .
C12 C 0.6655(4) 0.9635(4) 0.4405(3) 0.0830(12) Uani 1 1 d . . . . .
H12 H 0.610381 1.028501 0.469380 0.100 Uiso 1 1 calc R U . . .
C13 C 0.7288(5) 0.9974(5) 0.3615(4) 0.0975(14) Uani 1 1 d . . . . .
H13 H 0.714881 1.084897 0.338450 0.117 Uiso 1 1 calc R U . . .
C14 C 0.8094(4) 0.9054(5) 0.3186(3) 0.0851(12) Uani 1 1 d . . . . .
H14 H 0.850480 0.929871 0.266272 0.102 Uiso 1 1 calc R U . . .
C15 C 0.8325(3) 0.7703(4) 0.3525(3) 0.0665(10) Uani 1 1 d . . . . .
C16 C 0.9155(3) 0.6738(5) 0.3103(3) 0.0786(12) Uani 1 1 d . . . . .
H16 H 0.955616 0.697665 0.257309 0.094 Uiso 1 1 calc R U . . .
C17 C 0.9412(3) 0.5420(4) 0.3446(3) 0.0704(10) Uani 1 1 d . . . . .
C18 C 1.0288(4) 0.4422(6) 0.3025(3) 0.0973(15) Uani 1 1 d . . . . .
H18 H 1.068007 0.464865 0.248619 0.117 Uiso 1 1 calc R U . . .
C19 C 1.0555(4) 0.3151(6) 0.3398(4) 0.1084(18) Uani 1 1 d . . . . .
H19 H 1.113474 0.251207 0.311264 0.130 Uiso 1 1 calc R U . . .
C20 C 0.9977(4) 0.2767(4) 0.4210(4) 0.0935(14) Uani 1 1 d . . . . .
H20 H 1.019773 0.188453 0.446876 0.112 Uiso 1 1 calc R U . . .
C21 C 0.9099(3) 0.3689(4) 0.4609(3) 0.0701(10) Uani 1 1 d . . . . .
H21 H 0.868854 0.343039 0.512825 0.084 Uiso 1 1 calc R U . . .
C22 C 0.8789(3) 0.5047(3) 0.4255(2) 0.0564(9) Uani 1 1 d . . . . .
C23 C 1.3607(3) 0.6343(3) 0.8022(2) 0.0469(7) Uani 1 1 d . . . . .
C24 C 1.3974(3) 0.6188(3) 0.8912(2) 0.0530(8) Uani 1 1 d . . . . .
H24 H 1.482988 0.573127 0.909168 0.064 Uiso 1 1 calc R U . . .
C25 C 1.3085(3) 0.6704(3) 0.9530(2) 0.0473(7) Uani 1 1 d . . . . .
H25 H 1.334549 0.659390 1.012882 0.057 Uiso 1 1 calc R U . . .
C26 C 1.1799(2) 0.7391(3) 0.92827(19) 0.0400(7) Uani 1 1 d . . . . .
C27 C 1.1439(3) 0.7508(3) 0.8398(2) 0.0493(8) Uani 1 1 d . . . . .
H27 H 1.058048 0.794687 0.822128 0.059 Uiso 1 1 calc R U . . .
C28 C 1.2328(3) 0.6987(3) 0.7769(2) 0.0507(8) Uani 1 1 d . . . . .
H28 H 1.206693 0.706892 0.717549 0.061 Uiso 1 1 calc R U . . .
C29 C 1.0930(3) 0.7921(3) 1.0010(2) 0.0438(7) Uani 1 1 d . . . . .
C30 C 0.7649(3) 0.9326(3) 1.0334(2) 0.0593(9) Uani 1 1 d . . . . .
H30 H 0.711037 0.966949 1.078989 0.071 Uiso 1 1 calc R U . . .
C31 C 0.6997(3) 0.9261(3) 0.9538(2) 0.0516(8) Uani 1 1 d . . . . .
C32 C 0.6023(3) 1.0409(3) 0.9071(2) 0.0508(8) Uani 1 1 d . . . . .
C33 C 0.5617(3) 1.1626(3) 0.9353(3) 0.0644(9) Uani 1 1 d . . . . .
H33 H 0.601750 1.168164 0.985436 0.077 Uiso 1 1 calc R U . . .
C34 C 0.4664(4) 1.2697(4) 0.8906(3) 0.0835(13) Uani 1 1 d . . . . .
H34 H 0.440339 1.347639 0.911051 0.100 Uiso 1 1 calc R U . . .
C35 C 0.4053(4) 1.2653(4) 0.8129(4) 0.0941(15) Uani 1 1 d . . . . .
H35 H 0.340142 1.340125 0.782286 0.113 Uiso 1 1 calc R U . . .
C36 C 0.4414(3) 1.1534(4) 0.7834(3) 0.0828(12) Uani 1 1 d . . . . .
H36 H 0.401852 1.152111 0.731389 0.099 Uiso 1 1 calc R U . . .
C37 C 0.5384(3) 1.0367(3) 0.8295(2) 0.0611(9) Uani 1 1 d . . . . .
C38 C 0.5715(3) 0.9161(4) 0.8040(3) 0.0710(10) Uani 1 1 d . . . . .
H38 H 0.532478 0.913378 0.752215 0.085 Uiso 1 1 calc R U . . .
C39 C 0.6602(3) 0.8009(3) 0.8531(3) 0.0611(9) Uani 1 1 d . . . . .
C40 C 0.6838(4) 0.6758(4) 0.8305(3) 0.0816(12) Uani 1 1 d . . . . .
H40 H 0.643362 0.672404 0.779685 0.098 Uiso 1 1 calc R U . . .
C41 C 0.7633(4) 0.5659(4) 0.8824(4) 0.0884(14) Uani 1 1 d . . . . .
H41 H 0.776048 0.485921 0.868357 0.106 Uiso 1 1 calc R U . . .
C42 C 0.8278(4) 0.5681(4) 0.9573(4) 0.0923(15) Uani 1 1 d . . . . .
H42 H 0.883023 0.489656 0.992199 0.111 Uiso 1 1 calc R U . . .
C43 C 0.8115(3) 0.6832(3) 0.9804(3) 0.0717(11) Uani 1 1 d . . . . .
H43 H 0.856334 0.682303 1.030454 0.086 Uiso 1 1 calc R U . . .
C44 C 0.7262(3) 0.8051(3) 0.9286(2) 0.0561(8) Uani 1 1 d . . . . .
N1 N 0.5258(2) 0.6562(2) 0.48646(19) 0.0475(6) Uani 1 1 d . . . . .
N2 N 0.6057(2) 0.5888(2) 0.56131(17) 0.0515(6) Uani 1 1 d . . . . .
N3 N 0.9668(2) 0.8512(3) 0.98175(19) 0.0486(7) Uani 1 1 d . . . . .
N4 N 0.8845(2) 0.8979(3) 1.04912(17) 0.0565(7) Uani 1 1 d . . . . .
O1 O 0.0646(2) 0.9399(2) 0.19356(15) 0.0611(6) Uani 1 1 d . . . . .
O2 O 0.35146(19) 0.7026(3) 0.57467(15) 0.0703(7) Uani 1 1 d . . . . .
O3 O 1.4542(2) 0.5828(2) 0.74384(18) 0.0682(7) Uani 1 1 d . . . . .
O4 O 1.1345(2) 0.7783(2) 1.07757(15) 0.0691(7) Uani 1 1 d . . . . .
H1O H 0.076(4) 0.875(4) 0.152(3) 0.112(15) Uiso 1 1 d . . . . .
H1N H 0.559(3) 0.669(3) 0.433(2) 0.041(8) Uiso 1 1 d . . . . .
H3O H 1.426(4) 0.616(4) 0.685(3) 0.115(17) Uiso 1 1 d . . . . .
H3N H 0.939(3) 0.863(3) 0.931(2) 0.063(11) Uiso 1 1 d . . . . .

loop_
_atom_site_aniso_label
_atom_site_aniso_U_11
_atom_site_aniso_U_22
_atom_site_aniso_U_33
_atom_site_aniso_U_23
_atom_site_aniso_U_13
_atom_site_aniso_U_12
C1 0.0448(16) 0.0475(17) 0.0365(17) -0.0058(14) -0.0010(13) -0.0125(14)
C2 0.0462(16) 0.0502(17) 0.0366(17) -0.0129(14) 0.0048(13) -0.0123(14)
C3 0.0356(14) 0.0447(16) 0.0407(18) -0.0083(13) 0.0060(13) -0.0099(12)
C4 0.0337(14) 0.0505(17) 0.0364(17) -0.0070(13) 0.0022(12) -0.0122(13)
C5 0.0483(18) 0.066(2) 0.046(2) -0.0255(16) -0.0014(15) -0.0083(16)
C6 0.0478(17) 0.0541(18) 0.054(2) -0.0189(16) -0.0066(15) 0.0014(15)
C7 0.0385(15) 0.0558(18) 0.0390(19) -0.0090(14) 0.0012(13) -0.0144(14)
C8 0.0366(16) 0.063(2) 0.049(2) -0.0007(16) -0.0044(14) -0.0125(14)
C9 0.0305(14) 0.069(2) 0.047(2) -0.0052(16) -0.0033(13) -0.0184(14)
C10 0.0362(16) 0.072(2) 0.055(2) -0.0041(17) -0.0068(14) -0.0226(16)
C11 0.0510(19) 0.067(2) 0.079(3) -0.010(2) -0.0023(17) -0.0245(17)
C12 0.072(3) 0.071(3) 0.111(4) -0.018(2) -0.006(2) -0.032(2)
C13 0.088(3) 0.088(3) 0.123(4) 0.007(3) -0.018(3) -0.053(3)
C14 0.068(3) 0.110(4) 0.082(3) 0.010(3) -0.008(2) -0.054(3)
C15 0.0464(19) 0.089(3) 0.066(2) 0.002(2) -0.0055(17) -0.0369(19)
C16 0.052(2) 0.126(4) 0.063(3) -0.015(3) 0.0108(18) -0.044(2)
C17 0.0386(18) 0.109(3) 0.070(3) -0.033(2) 0.0057(17) -0.029(2)
C18 0.062(3) 0.146(5) 0.096(4) -0.062(4) 0.021(2) -0.036(3)
C19 0.063(3) 0.140(5) 0.137(5) -0.092(4) 0.014(3) -0.024(3)
C20 0.056(2) 0.089(3) 0.140(4) -0.053(3) -0.003(3) -0.016(2)
C21 0.0415(18) 0.079(3) 0.090(3) -0.027(2) -0.0070(18) -0.0175(18)
C22 0.0307(15) 0.074(2) 0.063(2) -0.0179(18) -0.0039(14) -0.0161(15)
C23 0.0438(16) 0.0448(16) 0.0416(19) -0.0045(14) 0.0027(14) -0.0088(13)
C24 0.0364(15) 0.067(2) 0.0428(19) -0.0035(16) -0.0037(13) -0.0098(14)
C25 0.0426(16) 0.0585(18) 0.0360(17) -0.0051(14) -0.0063(13) -0.0158(14)
C26 0.0372(15) 0.0404(15) 0.0408(18) -0.0061(13) -0.0024(12) -0.0139(12)
C27 0.0383(15) 0.0545(18) 0.0435(19) -0.0079(15) -0.0090(13) -0.0053(14)
C28 0.0481(17) 0.0612(19) 0.0353(18) -0.0105(15) -0.0022(13) -0.0125(15)
C29 0.0422(16) 0.0457(16) 0.0380(18) -0.0047(13) -0.0050(13) -0.0124(13)
C30 0.0428(18) 0.077(2) 0.051(2) -0.0160(17) 0.0089(15) -0.0165(16)
C31 0.0351(15) 0.0588(19) 0.057(2) -0.0079(16) 0.0121(14) -0.0179(14)
C32 0.0314(15) 0.0563(19) 0.063(2) -0.0065(16) 0.0104(14) -0.0193(14)
C33 0.0466(18) 0.063(2) 0.081(3) -0.0144(19) 0.0142(17) -0.0213(17)
C34 0.053(2) 0.054(2) 0.126(4) -0.004(2) 0.017(2) -0.0116(19)
C35 0.044(2) 0.074(3) 0.129(4) 0.029(3) -0.006(2) -0.011(2)
C36 0.049(2) 0.093(3) 0.095(3) 0.011(3) -0.012(2) -0.029(2)
C37 0.0390(17) 0.072(2) 0.069(2) -0.0011(19) 0.0018(16) -0.0241(17)
C38 0.059(2) 0.102(3) 0.067(3) -0.017(2) 0.0014(18) -0.047(2)
C39 0.0461(18) 0.069(2) 0.072(3) -0.016(2) 0.0136(17) -0.0273(17)
C40 0.077(3) 0.092(3) 0.096(3) -0.039(3) 0.033(2) -0.050(3)
C41 0.077(3) 0.069(3) 0.129(4) -0.032(3) 0.038(3) -0.038(2)
C42 0.064(3) 0.058(3) 0.141(5) -0.006(3) 0.029(3) -0.022(2)
C43 0.0485(19) 0.059(2) 0.099(3) -0.002(2) 0.0144(19) -0.0203(17)
C44 0.0365(16) 0.059(2) 0.070(2) -0.0104(17) 0.0118(15) -0.0190(15)
N1 0.0346(13) 0.0629(16) 0.0381(16) -0.0028(13) 0.0027(12) -0.0159(12)
N2 0.0421(14) 0.0585(15) 0.0426(16) 0.0018(12) -0.0026(12) -0.0133(12)
N3 0.0367(14) 0.0649(17) 0.0368(17) -0.0094(14) 0.0029(12) -0.0128(12)
N4 0.0474(15) 0.0747(18) 0.0418(16) -0.0137(14) 0.0060(12) -0.0174(13)
O1 0.0595(14) 0.0587(14) 0.0476(14) -0.0127(11) -0.0131(11) -0.0010(11)
O2 0.0433(12) 0.1116(19) 0.0376(14) -0.0120(13) 0.0038(10) -0.0126(12)
O3 0.0524(13) 0.0828(17) 0.0445(16) -0.0101(13) 0.0058(11) -0.0021(12)
O4 0.0534(13) 0.0900(17) 0.0479(15) -0.0288(13) -0.0123(11) -0.0009(12)

loop_
_atom_type_symbol
_atom_type_description
_atom_type_scat_dispersion_real
_atom_type_scat_dispersion_imag
_atom_type_scat_source
C C 0.0033 0.0016 'International Tables Vol C Tables 4.2.6.8 and 6.1.1.4'
H H 0.0000 0.0000 'International Tables Vol C Tables 4.2.6.8 and 6.1.1.4'
N N 0.0061 0.0033 'International Tables Vol C Tables 4.2.6.8 and 6.1.1.4'
O O 0.0106 0.0060 'International Tables Vol C Tables 4.2.6.8 and 6.1.1.4'

loop_
_geom_angle_atom_site_label_1
_geom_angle_atom_site_label_2
_geom_angle_atom_site_label_3
_geom_angle
_geom_angle_site_symmetry_1
_geom_angle_site_symmetry_3
_geom_angle_publ_flag
O1 C1 C6 117.7(3) . . ?
O1 C1 C2 122.6(3) . . ?
C6 C1 C2 119.7(3) . . ?
C3 C2 C1 119.7(3) . . ?
C3 C2 H2 120.1 . . ?
C1 C2 H2 120.1 . . ?
C2 C3 C4 120.8(3) . . ?
C2 C3 H3 119.6 . . ?
C4 C3 H3 119.6 . . ?
C3 C4 C5 118.8(3) . . ?
C3 C4 C7 122.2(2) . . ?
C5 C4 C7 118.8(3) . . ?
C6 C5 C4 120.9(3) . . ?
C6 C5 H5 119.6 . . ?
C4 C5 H5 119.6 . . ?
C5 C6 C1 120.1(3) . . ?
C5 C6 H6 119.9 . . ?
C1 C6 H6 119.9 . . ?
O2 C7 N1 121.7(3) . . ?
O2 C7 C4 121.6(3) . . ?
N1 C7 C4 116.7(3) . . ?
N2 C8 C9 128.5(3) . . ?
N2 C8 H8 115.7 . . ?
C9 C8 H8 115.7 . . ?
C22 C9 C10 120.6(3) . . ?
C22 C9 C8 119.3(3) . . ?
C10 C9 C8 120.0(3) . . ?
C9 C10 C15 119.1(3) . . ?
C9 C10 C11 122.3(3) . . ?
C15 C10 C11 118.5(3) . . ?
C12 C11 C10 120.6(4) . . ?
C12 C11 H11 119.7 . . ?
C10 C11 H11 119.7 . . ?
C11 C12 C13 120.6(4) . . ?
C11 C12 H12 119.7 . . ?
C13 C12 H12 119.7 . . ?
C14 C13 C12 121.0(4) . . ?
C14 C13 H13 119.5 . . ?
C12 C13 H13 119.5 . . ?
C13 C14 C15 120.6(4) . . ?
C13 C14 H14 119.7 . . ?
C15 C14 H14 119.7 . . ?
C16 C15 C10 119.5(4) . . ?
C16 C15 C14 121.8(4) . . ?
C10 C15 C14 118.6(4) . . ?
C15 C16 C17 122.0(4) . . ?
C15 C16 H16 119.0 . . ?
C17 C16 H16 119.0 . . ?
C16 C17 C18 122.2(4) . . ?
C16 C17 C22 119.3(3) . . ?
C18 C17 C22 118.6(4) . . ?
C19 C18 C17 120.6(5) . . ?
C19 C18 H18 119.7 . . ?
C17 C18 H18 119.7 . . ?
C18 C19 C20 121.5(4) . . ?
C18 C19 H19 119.3 . . ?
C20 C19 H19 119.3 . . ?
C21 C20 C19 119.6(5) . . ?
C21 C20 H20 120.2 . . ?
C19 C20 H20 120.2 . . ?
C20 C21 C22 121.4(4) . . ?
C20 C21 H21 119.3 . . ?
C22 C21 H21 119.3 . . ?
C9 C22 C21 122.6(3) . . ?
C9 C22 C17 119.2(3) . . ?
C21 C22 C17 118.2(3) . . ?
O3 C23 C24 117.2(3) . . ?
O3 C23 C28 123.4(3) . . ?
C24 C23 C28 119.4(3) . . ?
C25 C24 C23 120.2(3) . . ?
C25 C24 H24 119.9 . . ?
C23 C24 H24 119.9 . . ?
C24 C25 C26 121.3(3) . . ?
C24 C25 H25 119.4 . . ?
C26 C25 H25 119.4 . . ?
C27 C26 C25 117.9(3) . . ?
C27 C26 C29 125.8(2) . . ?
C25 C26 C29 116.3(2) . . ?
C26 C27 C28 121.2(3) . . ?
C26 C27 H27 119.4 . . ?
C28 C27 H27 119.4 . . ?
C27 C28 C23 119.9(3) . . ?
C27 C28 H28 120.1 . . ?
C23 C28 H28 120.1 . . ?
O4 C29 N3 120.9(3) . . ?
O4 C29 C26 121.0(2) . . ?
N3 C29 C26 118.1(2) . . ?
N4 C30 C31 129.6(3) . . ?
N4 C30 H30 115.2 . . ?
C31 C30 H30 115.2 . . ?
C32 C31 C44 119.8(3) . . ?
C32 C31 C30 119.0(3) . . ?
C44 C31 C30 121.0(3) . . ?
C31 C32 C33 122.6(3) . . ?
C31 C32 C37 119.8(3) . . ?
C33 C32 C37 117.6(3) . . ?
C34 C33 C32 121.2(4) . . ?
C34 C33 H33 119.4 . . ?
C32 C33 H33 119.4 . . ?
C33 C34 C35 120.8(4) . . ?
C33 C34 H34 119.6 . . ?
C35 C34 H34 119.6 . . ?
C36 C35 C34 120.0(4) . . ?
C36 C35 H35 120.0 . . ?
C34 C35 H35 120.0 . . ?
C35 C36 C37 121.5(4) . . ?
C35 C36 H36 119.2 . . ?
C37 C36 H36 119.2 . . ?
C38 C37 C36 122.6(4) . . ?
C38 C37 C32 118.5(3) . . ?
C36 C37 C32 118.8(4) . . ?
C39 C38 C37 122.3(3) . . ?
C39 C38 H38 118.9 . . ?
C37 C38 H38 118.9 . . ?
C38 C39 C44 119.3(3) . . ?
C38 C39 C40 121.2(4) . . ?
C44 C39 C40 119.4(3) . . ?
C41 C40 C39 120.0(4) . . ?
C41 C40 H40 120.0 . . ?
C39 C40 H40 120.0 . . ?
C40 C41 C42 121.3(4) . . ?
C40 C41 H41 119.3 . . ?
C42 C41 H41 119.3 . . ?
C43 C42 C41 121.2(4) . . ?
C43 C42 H42 119.4 . . ?
C41 C42 H42 119.4 . . ?
C42 C43 C44 120.6(4) . . ?
C42 C43 H43 119.7 . . ?
C44 C43 H43 119.7 . . ?
C31 C44 C39 120.0(3) . . ?
C31 C44 C43 122.5(3) . . ?
C39 C44 C43 117.4(3) . . ?
C7 N1 N2 119.3(3) . . ?
C7 N1 H1N 121.9(18) . . ?
N2 N1 H1N 118.7(18) . . ?
C8 N2 N1 117.0(3) . . ?
C29 N3 N4 118.9(3) . . ?
C29 N3 H3N 121(2) . . ?
N4 N3 H3N 120(2) . . ?
C30 N4 N3 116.9(3) . . ?
C1 O1 H1O 110(2) . . ?
C23 O3 H3O 111(3) . . ?

loop_
_geom_bond_atom_site_label_1
_geom_bond_atom_site_label_2
_geom_bond_distance
_geom_bond_site_symmetry_2
_geom_bond_publ_flag
C1 O1 1.356(3) . ?
C1 C6 1.385(4) . ?
C1 C2 1.389(4) . ?
C2 C3 1.378(4) . ?
C2 H2 0.9300 . ?
C3 C4 1.385(4) . ?
C3 H3 0.9300 . ?
C4 C5 1.386(4) . ?
C4 C7 1.475(4) . ?
C5 C6 1.370(4) . ?
C5 H5 0.9300 . ?
C6 H6 0.9300 . ?
C7 O2 1.223(3) . ?
C7 N1 1.355(4) . ?
C8 N2 1.274(3) . ?
C8 C9 1.478(4) . ?
C8 H8 0.9300 . ?
C9 C22 1.397(4) . ?
C9 C10 1.417(4) . ?
C10 C15 1.420(5) . ?
C10 C11 1.424(5) . ?
C11 C12 1.356(5) . ?
C11 H11 0.9300 . ?
C12 C13 1.403(6) . ?
C12 H12 0.9300 . ?
C13 C14 1.344(6) . ?
C13 H13 0.9300 . ?
C14 C15 1.429(6) . ?
C14 H14 0.9300 . ?
C15 C16 1.379(5) . ?
C16 C17 1.390(6) . ?
C16 H16 0.9300 . ?
C17 C18 1.420(5) . ?
C17 C22 1.428(5) . ?
C18 C19 1.348(7) . ?
C18 H18 0.9300 . ?
C19 C20 1.408(7) . ?
C19 H19 0.9300 . ?
C20 C21 1.350(5) . ?
C20 H20 0.9300 . ?
C21 C22 1.423(5) . ?
C21 H21 0.9300 . ?
C23 O3 1.358(3) . ?
C23 C24 1.377(4) . ?
C23 C28 1.381(4) . ?
C24 C25 1.367(4) . ?
C24 H24 0.9300 . ?
C25 C26 1.391(4) . ?
C25 H25 0.9300 . ?
C26 C27 1.376(4) . ?
C26 C29 1.483(4) . ?
C27 C28 1.380(4) . ?
C27 H27 0.9300 . ?
C28 H28 0.9300 . ?
C29 O4 1.224(3) . ?
C29 N3 1.343(4) . ?
C30 N4 1.279(4) . ?
C30 C31 1.475(4) . ?
C30 H30 0.9300 . ?
C31 C32 1.411(4) . ?
C31 C44 1.416(4) . ?
C32 C33 1.424(4) . ?
C32 C37 1.429(5) . ?
C33 C34 1.347(5) . ?
C33 H33 0.9300 . ?
C34 C35 1.413(6) . ?
C34 H34 0.9300 . ?
C35 C36 1.337(6) . ?
C35 H35 0.9300 . ?
C36 C37 1.418(5) . ?
C36 H36 0.9300 . ?
C37 C38 1.403(5) . ?
C38 C39 1.385(5) . ?
C38 H38 0.9300 . ?
C39 C44 1.416(5) . ?
C39 C40 1.450(5) . ?
C40 C41 1.330(6) . ?
C40 H40 0.9300 . ?
C41 C42 1.389(6) . ?
C41 H41 0.9300 . ?
C42 C43 1.364(5) . ?
C42 H42 0.9300 . ?
C43 C44 1.430(5) . ?
C43 H43 0.9300 . ?
N1 N2 1.374(3) . ?
N1 H1N 0.87(3) . ?
N3 N4 1.375(3) . ?
N3 H3N 0.81(3) . ?
O1 H1O 1.04(4) . ?
O3 H3O 0.91(5) . ?

loop_
_geom_torsion_atom_site_label_1
_geom_torsion_atom_site_label_2
_geom_torsion_atom_site_label_3
_geom_torsion_atom_site_label_4
_geom_torsion
_geom_torsion_site_symmetry_1
_geom_torsion_site_symmetry_2
_geom_torsion_site_symmetry_3
_geom_torsion_site_symmetry_4
_geom_torsion_publ_flag
O1 C1 C2 C3 178.8(3) . . . . ?
C6 C1 C2 C3 -1.2(5) . . . . ?
C1 C2 C3 C4 1.8(4) . . . . ?
C2 C3 C4 C5 -1.0(4) . . . . ?
C2 C3 C4 C7 174.8(3) . . . . ?
C3 C4 C5 C6 -0.5(5) . . . . ?
C7 C4 C5 C6 -176.4(3) . . . . ?
C4 C5 C6 C1 1.2(5) . . . . ?
O1 C1 C6 C5 179.7(3) . . . . ?
C2 C1 C6 C5 -0.3(5) . . . . ?
C3 C4 C7 O2 -140.4(3) . . . . ?
C5 C4 C7 O2 35.3(4) . . . . ?
C3 C4 C7 N1 39.1(4) . . . . ?
C5 C4 C7 N1 -145.2(3) . . . . ?
N2 C8 C9 C22 -117.7(4) . . . . ?
N2 C8 C9 C10 66.0(5) . . . . ?
C22 C9 C10 C15 2.6(4) . . . . ?
C8 C9 C10 C15 178.9(3) . . . . ?
C22 C9 C10 C11 -175.6(3) . . . . ?
C8 C9 C10 C11 0.6(4) . . . . ?
C9 C10 C11 C12 179.5(3) . . . . ?
C15 C10 C11 C12 1.2(5) . . . . ?
C10 C11 C12 C13 -0.4(6) . . . . ?
C11 C12 C13 C14 -0.2(6) . . . . ?
C12 C13 C14 C15 0.0(6) . . . . ?
C9 C10 C15 C16 0.5(4) . . . . ?
C11 C10 C15 C16 178.8(3) . . . . ?
C9 C10 C15 C14 -179.7(3) . . . . ?
C11 C10 C15 C14 -1.4(4) . . . . ?
C13 C14 C15 C16 -179.4(4) . . . . ?
C13 C14 C15 C10 0.8(5) . . . . ?
C10 C15 C16 C17 -2.1(5) . . . . ?
C14 C15 C16 C17 178.1(3) . . . . ?
C15 C16 C17 C18 -178.6(3) . . . . ?
C15 C16 C17 C22 0.7(5) . . . . ?
C16 C17 C18 C19 177.1(4) . . . . ?
C22 C17 C18 C19 -2.2(6) . . . . ?
C17 C18 C19 C20 0.3(7) . . . . ?
C18 C19 C20 C21 2.4(7) . . . . ?
C19 C20 C21 C22 -3.2(6) . . . . ?
C10 C9 C22 C21 176.3(3) . . . . ?
C8 C9 C22 C21 0.0(4) . . . . ?
C10 C9 C22 C17 -4.1(4) . . . . ?
C8 C9 C22 C17 179.7(3) . . . . ?
C20 C21 C22 C9 -179.0(3) . . . . ?
C20 C21 C22 C17 1.3(5) . . . . ?
C16 C17 C22 C9 2.4(5) . . . . ?
C18 C17 C22 C9 -178.3(3) . . . . ?
C16 C17 C22 C21 -177.9(3) . . . . ?
C18 C17 C22 C21 1.4(5) . . . . ?
O3 C23 C24 C25 178.8(3) . . . . ?
C28 C23 C24 C25 -2.1(5) . . . . ?
C23 C24 C25 C26 0.1(5) . . . . ?
C24 C25 C26 C27 1.6(4) . . . . ?
C24 C25 C26 C29 -179.1(3) . . . . ?
C25 C26 C27 C28 -1.4(4) . . . . ?
C29 C26 C27 C28 179.4(3) . . . . ?
C26 C27 C28 C23 -0.5(5) . . . . ?
O3 C23 C28 C27 -178.6(3) . . . . ?
C24 C23 C28 C27 2.3(5) . . . . ?
C27 C26 C29 O4 -178.9(3) . . . . ?
C25 C26 C29 O4 1.9(4) . . . . ?
C27 C26 C29 N3 3.8(4) . . . . ?
C25 C26 C29 N3 -175.5(3) . . . . ?
N4 C30 C31 C32 -126.0(4) . . . . ?
N4 C30 C31 C44 59.3(5) . . . . ?
C44 C31 C32 C33 173.1(3) . . . . ?
C30 C31 C32 C33 -1.7(4) . . . . ?
C44 C31 C32 C37 -5.4(4) . . . . ?
C30 C31 C32 C37 179.8(3) . . . . ?
C31 C32 C33 C34 -178.4(3) . . . . ?
C37 C32 C33 C34 0.1(5) . . . . ?
C32 C33 C34 C35 -1.4(6) . . . . ?
C33 C34 C35 C36 0.6(6) . . . . ?
C34 C35 C36 C37 1.4(6) . . . . ?
C35 C36 C37 C38 175.3(3) . . . . ?
C35 C36 C37 C32 -2.6(5) . . . . ?
C31 C32 C37 C38 2.4(4) . . . . ?
C33 C32 C37 C38 -176.2(3) . . . . ?
C31 C32 C37 C36 -179.6(3) . . . . ?
C33 C32 C37 C36 1.8(4) . . . . ?
C36 C37 C38 C39 -175.5(3) . . . . ?
C32 C37 C38 C39 2.4(5) . . . . ?
C37 C38 C39 C44 -4.0(5) . . . . ?
C37 C38 C39 C40 174.1(3) . . . . ?
C38 C39 C40 C41 -175.6(3) . . . . ?
C44 C39 C40 C41 2.5(5) . . . . ?
C39 C40 C41 C42 -1.8(6) . . . . ?
C40 C41 C42 C43 0.2(6) . . . . ?
C41 C42 C43 C44 0.7(6) . . . . ?
C32 C31 C44 C39 3.8(4) . . . . ?
C30 C31 C44 C39 178.5(3) . . . . ?
C32 C31 C44 C43 -171.6(3) . . . . ?
C30 C31 C44 C43 3.1(4) . . . . ?
C38 C39 C44 C31 0.9(5) . . . . ?
C40 C39 C44 C31 -177.2(3) . . . . ?
C38 C39 C44 C43 176.6(3) . . . . ?
C40 C39 C44 C43 -1.6(5) . . . . ?
C42 C43 C44 C31 175.6(3) . . . . ?
C42 C43 C44 C39 0.1(5) . . . . ?
O2 C7 N1 N2 4.5(4) . . . . ?
C4 C7 N1 N2 -175.0(2) . . . . ?
C9 C8 N2 N1 3.0(5) . . . . ?
C7 N1 N2 C8 -167.3(3) . . . . ?
O4 C29 N3 N4 0.9(4) . . . . ?
C26 C29 N3 N4 178.3(3) . . . . ?
C31 C30 N4 N3 2.4(5) . . . . ?
C29 N3 N4 C30 -168.2(3) . . . . ?
